data_7029370
loop_
_publ_author_name
'Shin, Kyoung-Soon'
'Jeannin, Olivier'
'Brezgunova, Mariya'
'Dahaoui, Slimane'
'Aubert, Emmanuel'
'Espinosa, Enrique'
'Auban-Senzier, Pascale'
'Swietlik, Roman'
'Fr\;ackowiak, Arkadiusz'
'Fourmigu\'e, Marc'

_publ_section_title
;
 Inter-layer charge disproportionation in the dual-layer organic metal
 (tTTF-I)2ClO4 with unsymmetrical IO halogen bond interactions.
;
_journal_issue 14
_journal_name_full 'Dalton transactions (Cambridge, England : 2003)'
_journal_page_first 5280
_journal_page_last 5291
_journal_paper_doi 10.1039/c3dt52801d
_journal_volume 43
_journal_year 2014
_chemical_formula_moiety 'C9 H6 I2 S4'
_chemical_formula_sum 'C9 H6 I2 S4'
_chemical_formula_weight 496.18
_chemical_name_systematic
;
 ?
;
_space_group_IT_number 14
_symmetry_cell_setting monoclinic
_symmetry_space_group_name_Hall '-P 2yn'
_symmetry_space_group_name_H-M 'P 1 21/n 1'
_atom_sites_solution_hydrogens geom
_atom_sites_solution_primary direct
_atom_sites_solution_secondary difmap
_audit_creation_method SHELXL-97
_cell_angle_alpha 90.00
_cell_angle_beta 96.41(3)
_cell_angle_gamma 90.00
_cell_formula_units_Z 4
_cell_length_a 7.1693(14)
_cell_length_b 9.5474(19)
_cell_length_c 19.925(4)
_cell_measurement_reflns_used 5594
_cell_measurement_temperature 293(2)
_cell_measurement_theta_max 27.4929
_cell_measurement_theta_min 3.5682
_cell_volume 1355.3(5)
_computing_cell_refinement 'Dirax/lsq (Duisenberg & Schreurs, 1989-2000)'
_computing_data_collection 'Collect (Bruker AXS BV, 1997-2004)'
_computing_data_reduction 'EvalCCD (Duisenberg & Schreurs 1990-2000)'
_computing_molecular_graphics 'Ortep-3 for Windows (Farrugia, 1997)'
_computing_publication_material 'WinGX publication routines (Farrugia, 1999)'
_computing_structure_refinement 'SHELXL-97 (Sheldrick, 1997)'
_computing_structure_solution 'SIR92 (Altomare et al., 1993)'
_diffrn_ambient_temperature 293(2)
_diffrn_detector_area_resol_mean 9
_diffrn_measured_fraction_theta_full 0.989
_diffrn_measured_fraction_theta_max 0.989
_diffrn_measurement_device '95mm CCD camera on \k-goniostat'
_diffrn_measurement_device_type KappaCCD
_diffrn_measurement_method CCD
_diffrn_radiation_monochromator 'horizonally mounted graphite crystal'
_diffrn_radiation_source 'fine-focus sealed tube'
_diffrn_radiation_type MoK\a
_diffrn_radiation_wavelength 0.71073
_diffrn_reflns_av_R_equivalents 0.0254
_diffrn_reflns_av_sigmaI/netI 0.0233
_diffrn_reflns_limit_h_max 9
_diffrn_reflns_limit_h_min -9
_diffrn_reflns_limit_k_max 12
_diffrn_reflns_limit_k_min -12
_diffrn_reflns_limit_l_max 23
_diffrn_reflns_limit_l_min -25
_diffrn_reflns_number 14572
_diffrn_reflns_theta_full 27.49
_diffrn_reflns_theta_max 27.49
_diffrn_reflns_theta_min 3.57
_exptl_absorpt_coefficient_mu 5.223
_exptl_absorpt_correction_T_max 0.352
_exptl_absorpt_correction_T_min 0.094
_exptl_absorpt_correction_type multi-scan
_exptl_absorpt_process_details
;
  [Sheldrick, G.M. (2002). SADABS Bruker AXS Inc., Madison, Wisconsin, USA]
;
_exptl_crystal_colour red
_exptl_crystal_density_diffrn 2.432
_exptl_crystal_density_method 'not measured'
_exptl_crystal_description prism
_exptl_crystal_F_000 920
_exptl_crystal_size_max 0.5
_exptl_crystal_size_mid 0.4
_exptl_crystal_size_min 0.2
_refine_diff_density_max 1.282
_refine_diff_density_min -1.486
_refine_diff_density_rms 0.127
_refine_ls_extinction_method none
_refine_ls_goodness_of_fit_ref 1.076
_refine_ls_hydrogen_treatment constr
_refine_ls_matrix_type full
_refine_ls_number_parameters 136
_refine_ls_number_reflns 3090
_refine_ls_number_restraints 0
_refine_ls_restrained_S_all 1.076
_refine_ls_R_factor_all 0.0434
_refine_ls_R_factor_gt 0.0314
_refine_ls_shift/su_max 0.001
_refine_ls_shift/su_mean 0.000
_refine_ls_structure_factor_coef Fsqd
_refine_ls_weighting_details 'calc w=1/[\s^2^(Fo^2^)+(0.0189P)^2^+4.3281P] where P=(Fo^2^+2Fc^2^)/3'
_refine_ls_weighting_scheme calc
_refine_ls_wR_factor_gt 0.0653
_refine_ls_wR_factor_ref 0.0702
_reflns_number_gt 2509
_reflns_number_total 3090
_reflns_threshold_expression >2sigma(I)
_cod_data_source_file c3dt52801d.txt
_cod_data_source_block tTTFI2
_cod_original_sg_symbol_H-M P21/n
_cod_database_code 7029370

loop_
_symmetry_equiv_pos_as_xyz
'x, y, z'
'-x+1/2, y+1/2, -z+1/2'
'-x, -y, -z'
'x-1/2, -y-1/2, z-1/2'

loop_
_atom_site_label
_atom_site_type_symbol
_atom_site_fract_x
_atom_site_fract_y
_atom_site_fract_z
_atom_site_U_iso_or_equiv
_atom_site_adp_type
_atom_site_occupancy
_atom_site_symmetry_multiplicity
_atom_site_calc_flag
_atom_site_refinement_flags
I1 I 1.03383(4) -0.19287(4) 0.798723(15) 0.05070(11) Uani 1 1 d .
I2 I 0.52799(4) -0.20929(4) 0.724291(17) 0.05531(11) Uani 1 1 d .
S1 S 1.07582(14) -0.00513(12) 0.66566(5) 0.0382(2) Uani 1 1 d .
S2 S 0.67640(15) -0.01137(12) 0.60753(5) 0.0404(2) Uani 1 1 d .
S3 S 0.78617(16) 0.20297(12) 0.48652(6) 0.0428(3) Uani 1 1 d .
S4 S 1.18479(15) 0.19286(11) 0.54788(5) 0.0397(2) Uani 1 1 d .
C1 C 0.9039(6) 0.0533(4) 0.60109(19) 0.0331(8) Uani 1 1 d .
C2 C 0.9176(6) -0.0965(4) 0.70996(19) 0.0354(9) Uani 1 1 d .
C3 C 0.7393(6) -0.0998(4) 0.6837(2) 0.0362(9) Uani 1 1 d .
C4 C 0.9493(6) 0.1385(4) 0.55191(19) 0.0339(8) Uani 1 1 d .
C5 C 0.9504(6) 0.3095(4) 0.4523(2) 0.0385(9) Uani 1 1 d .
C6 C 1.1273(6) 0.3060(4) 0.4798(2) 0.0385(9) Uani 1 1 d .
C7 C 0.9207(7) 0.4069(5) 0.3930(2) 0.0512(12) Uani 1 1 d .
H7A H 0.8342 0.4816 0.4010 0.061 Uiso 1 1 calc R
H7B H 0.8732 0.3571 0.3522 0.061 Uiso 1 1 calc R
C8 C 1.2545(7) 0.4001(5) 0.4458(2) 0.0499(11) Uani 1 1 d .
H8A H 1.3543 0.3475 0.4283 0.060 Uiso 1 1 calc R
H8B H 1.3092 0.4718 0.4764 0.060 Uiso 1 1 calc R
C9 C 1.1195(8) 0.4644(5) 0.3881(3) 0.0573(13) Uani 1 1 d .
H9A H 1.1195 0.5656 0.3920 0.069 Uiso 1 1 calc R
H9B H 1.1600 0.4398 0.3447 0.069 Uiso 1 1 calc R

loop_
_atom_site_aniso_label
_atom_site_aniso_U_11
_atom_site_aniso_U_22
_atom_site_aniso_U_33
_atom_site_aniso_U_23
_atom_site_aniso_U_13
_atom_site_aniso_U_12
I1 0.04995(18) 0.0609(2) 0.04146(16) 0.01964(14) 0.00616(13) 0.00736(15)
I2 0.04172(17) 0.0666(2) 0.0592(2) 0.00517(16) 0.01271(14) -0.01297(15)
S1 0.0339(5) 0.0438(6) 0.0362(5) 0.0102(4) 0.0011(4) -0.0007(5)
S2 0.0348(5) 0.0452(6) 0.0400(5) 0.0040(5) -0.0013(4) 0.0022(5)
S3 0.0442(6) 0.0386(6) 0.0428(5) 0.0090(5) -0.0078(4) -0.0006(5)
S4 0.0437(6) 0.0376(6) 0.0356(5) 0.0063(4) -0.0045(4) -0.0048(5)
C1 0.037(2) 0.030(2) 0.0312(19) 0.0012(15) -0.0013(15) 0.0000(16)
C2 0.041(2) 0.035(2) 0.0309(19) 0.0063(16) 0.0049(16) 0.0016(18)
C3 0.040(2) 0.032(2) 0.037(2) 0.0018(17) 0.0075(17) -0.0003(18)
C4 0.041(2) 0.027(2) 0.0318(19) -0.0004(15) -0.0013(16) 0.0009(17)
C5 0.055(3) 0.025(2) 0.034(2) 0.0033(16) -0.0009(18) 0.0004(18)
C6 0.056(3) 0.026(2) 0.0325(19) 0.0024(16) 0.0014(18) -0.0015(19)
C7 0.072(3) 0.039(2) 0.040(2) 0.010(2) -0.003(2) 0.004(2)
C8 0.067(3) 0.038(2) 0.045(2) 0.002(2) 0.007(2) -0.011(2)
C9 0.083(4) 0.041(3) 0.048(3) 0.012(2) 0.009(3) -0.004(3)

loop_
_atom_type_symbol
_atom_type_description
_atom_type_scat_dispersion_real
_atom_type_scat_dispersion_imag
_atom_type_scat_source
C C 0.0033 0.0016 'International Tables Vol C Tables 4.2.6.8 and 6.1.1.4'
H H 0.0000 0.0000 'International Tables Vol C Tables 4.2.6.8 and 6.1.1.4'
S S 0.1246 0.1234 'International Tables Vol C Tables 4.2.6.8 and 6.1.1.4'
I I -0.4742 1.8119 'International Tables Vol C Tables 4.2.6.8 and 6.1.1.4'

loop_
_geom_angle_atom_site_label_1
_geom_angle_atom_site_label_2
_geom_angle_atom_site_label_3
_geom_angle
C2 S1 C1 94.94(19)
C3 S2 C1 94.67(19)
C5 S3 C4 94.1(2)
C6 S4 C4 94.2(2)
C4 C1 S2 124.6(3)
C4 C1 S1 121.1(3)
S2 C1 S1 114.3(2)
C3 C2 S1 117.7(3)
C3 C2 I1 126.9(3)
S1 C2 I1 115.4(2)
C2 C3 S2 118.3(3)
C2 C3 I2 124.8(3)
S2 C3 I2 116.8(2)
C1 C4 S3 123.9(3)
C1 C4 S4 121.3(3)
S3 C4 S4 114.8(2)
C6 C5 C7 112.7(4)
C6 C5 S3 118.6(3)
C7 C5 S3 128.7(4)
C5 C6 C8 113.7(4)
C5 C6 S4 117.9(3)
C8 C6 S4 128.3(3)
C5 C7 C9 102.7(4)
C5 C7 H7A 111.2
C9 C7 H7A 111.2
C5 C7 H7B 111.2
C9 C7 H7B 111.2
H7A C7 H7B 109.1
C6 C8 C9 102.3(4)
C6 C8 H8A 111.3
C9 C8 H8A 111.3
C6 C8 H8B 111.3
C9 C8 H8B 111.3
H8A C8 H8B 109.2
C7 C9 C8 108.6(4)
C7 C9 H9A 110.0
C8 C9 H9A 110.0
C7 C9 H9B 110.0
C8 C9 H9B 110.0
H9A C9 H9B 108.4

loop_
_geom_bond_atom_site_label_1
_geom_bond_atom_site_label_2
_geom_bond_distance
I1 C2 2.083(4)
I2 C3 2.077(4)
S1 C2 1.747(4)
S1 C1 1.769(4)
S2 C3 1.752(4)
S2 C1 1.762(4)
S3 C5 1.751(5)
S3 C4 1.762(4)
S4 C6 1.748(4)
S4 C4 1.777(4)
C1 C4 1.341(6)
C2 C3 1.326(6)
C5 C6 1.325(6)
C5 C7 1.500(6)
C6 C8 1.495(6)
C7 C9 1.540(7)
C7 H7A 0.9700
C7 H7B 0.9700
C8 C9 1.545(7)
C8 H8A 0.9700
C8 H8B 0.9700
C9 H9A 0.9700
C9 H9B 0.9700

loop_
_geom_torsion_atom_site_label_1
_geom_torsion_atom_site_label_2
_geom_torsion_atom_site_label_3
_geom_torsion_atom_site_label_4
_geom_torsion
C3 S2 C1 C4 -177.2(4)
C3 S2 C1 S1 3.5(3)
C2 S1 C1 C4 176.9(4)
C2 S1 C1 S2 -3.8(3)
C1 S1 C2 C3 2.7(4)
C1 S1 C2 I1 -178.5(2)
S1 C2 C3 S2 -0.6(5)
I1 C2 C3 S2 -179.3(2)
S1 C2 C3 I2 176.9(2)
I1 C2 C3 I2 -1.9(6)
C1 S2 C3 C2 -1.8(4)
C1 S2 C3 I2 -179.5(2)
S2 C1 C4 S3 1.6(6)
S1 C1 C4 S3 -179.2(2)
S2 C1 C4 S4 -177.5(2)
S1 C1 C4 S4 1.7(5)
C5 S3 C4 C1 175.4(4)
C5 S3 C4 S4 -5.5(3)
C6 S4 C4 C1 -175.1(4)
C6 S4 C4 S3 5.8(3)
C4 S3 C5 C6 2.9(4)
C4 S3 C5 C7 -178.5(4)
C7 C5 C6 C8 0.5(5)
S3 C5 C6 C8 179.4(3)
C7 C5 C6 S4 -178.1(3)
S3 C5 C6 S4 0.8(5)
C4 S4 C6 C5 -4.0(4)
C4 S4 C6 C8 177.7(4)
C6 C5 C7 C9 0.5(5)
S3 C5 C7 C9 -178.2(4)
C5 C6 C8 C9 -1.2(5)
S4 C6 C8 C9 177.1(3)
C5 C7 C9 C8 -1.2(5)
C6 C8 C9 C7 1.5(5)
